data_7045415
loop_
_publ_author_name
'Han, Zhangang'
'Xin, Xing'
'Zheng, Ran'
'Yu, Haitao'

_publ_section_title
;
 Influence of Pb element on the catalytic properties of
 {P<sub>4</sub>Mo<sub>6</sub>}-polyoxometalate for redox reactions.
;
_journal_issue 10
_journal_name_full 'Dalton transactions (Cambridge, England : 2003)'
_journal_page_first 3356
_journal_page_last 3365
_journal_paper_doi 10.1039/c7dt04772j
_journal_volume 47
_journal_year 2018
_chemical_formula_sum 'C39 H98 Mo24 N6 Ni4 O134 P16 Pb2'
_chemical_formula_weight 6242.45
_space_group_crystal_system monoclinic
_space_group_IT_number 15
_space_group_name_Hall '-C 2yc'
_space_group_name_H-M_alt 'C 1 2/c 1'
_symmetry_space_group_name_Hall '-C 2yc'
_symmetry_space_group_name_H-M 'C 1 2/c 1'
_atom_sites_solution_hydrogens geom
_audit_creation_method SHELXL-2014
_audit_update_record
;
2017-10-12 deposited with the CCDC.
2018-01-26 downloaded from the CCDC.
;
_cell_angle_alpha 90
_cell_angle_beta 96.612(3)
_cell_angle_gamma 90
_cell_formula_units_Z 2
_cell_length_a 22.1924(8)
_cell_length_b 21.7343(7)
_cell_length_c 16.5637(7)
_cell_measurement_reflns_used 7522
_cell_measurement_temperature 293(2)
_cell_measurement_theta_max 29.1624
_cell_measurement_theta_min 2.8111
_cell_volume 7936.1(5)
_computing_cell_refinement 'Bruker FRAMBO'
_computing_data_collection 'Bruker FRAMBO'
_computing_data_reduction 'Bruker SAINT'
_computing_molecular_graphics 'Bruker SHELXTL'
_computing_publication_material 'Bruker SHELXTL'
_computing_structure_refinement 'SHELXL-2014 (Sheldrick, 2014)'
_computing_structure_solution 'Bruker SHELXTL'
_diffrn_ambient_temperature 293(2)
_diffrn_measured_fraction_theta_full 0.969
_diffrn_measured_fraction_theta_max 0.995
_diffrn_measurement_device_type 'multiwire proportional'
_diffrn_measurement_method 'phi and omega scans'
_diffrn_radiation_type MoK\a
_diffrn_radiation_wavelength 0.71073
_diffrn_reflns_av_R_equivalents 0.0301
_diffrn_reflns_av_unetI/netI 0.0469
_diffrn_reflns_Laue_measured_fraction_full 0.969
_diffrn_reflns_Laue_measured_fraction_max 0.995
_diffrn_reflns_limit_h_max 26
_diffrn_reflns_limit_h_min -26
_diffrn_reflns_limit_k_max 25
_diffrn_reflns_limit_k_min -25
_diffrn_reflns_limit_l_max 13
_diffrn_reflns_limit_l_min -19
_diffrn_reflns_number 14553
_diffrn_reflns_point_group_measured_fraction_full 0.969
_diffrn_reflns_point_group_measured_fraction_max 0.995
_diffrn_reflns_theta_full 25.242
_diffrn_reflns_theta_max 25.009
_diffrn_reflns_theta_min 2.817
_exptl_absorpt_coefficient_mu 4.678
_exptl_absorpt_correction_T_max 0.496
_exptl_absorpt_correction_T_min 0.428
_exptl_absorpt_correction_type multi-scan
_exptl_absorpt_process_details sadabs
_exptl_crystal_colour red
_exptl_crystal_density_diffrn 2.608
_exptl_crystal_description block
_exptl_crystal_F_000 5920
_exptl_crystal_size_max 0.19
_exptl_crystal_size_mid 0.17
_exptl_crystal_size_min 0.15
_refine_diff_density_max 2.016
_refine_diff_density_min -1.365
_refine_diff_density_rms 0.206
_refine_ls_extinction_method none
_refine_ls_goodness_of_fit_ref 1.052
_refine_ls_hydrogen_treatment constr
_refine_ls_matrix_type full
_refine_ls_number_parameters 580
_refine_ls_number_reflns 6963
_refine_ls_number_restraints 667
_refine_ls_restrained_S_all 1.018
_refine_ls_R_factor_all 0.0489
_refine_ls_R_factor_gt 0.0422
_refine_ls_shift/su_max 0.001
_refine_ls_shift/su_mean 0.000
_refine_ls_structure_factor_coef Fsqd
_refine_ls_weighting_details 'w=1/[\s^2^(Fo^2^)+(0.0496P)^2^+155.0109P] where P=(Fo^2^+2Fc^2^)/3'
_refine_ls_weighting_scheme calc
_refine_ls_wR_factor_gt 0.1072
_refine_ls_wR_factor_ref 0.1120
_reflns_Friedel_coverage 0.000
_reflns_number_gt 6198
_reflns_number_total 6963
_reflns_threshold_expression 'I > 2\s(I)'
_cod_data_source_file c7dt04772j1.cif
_cod_data_source_block Ni
_cod_depositor_comments 'Adding full bibliography for 7045414--7045417.cif.'
_cod_database_code 7045415
_shelx_space_group_comment
; 
The symmetry employed for this shelxl refinement is uniquely defined 
by the following loop, which should always be used as a source of 
symmetry information in preference to the above space-group names. 
They are only intended as comments. 
;
_shelxl_version_number 2014-3

loop_
_space_group_symop_operation_xyz
'x, y, z'
'-x, y, -z+1/2'
'x+1/2, y+1/2, z'
'-x+1/2, y+1/2, -z+1/2'
'-x, -y, -z'
'x, -y, z-1/2'
'-x+1/2, -y+1/2, -z'
'x+1/2, -y+1/2, z-1/2'

loop_
_atom_site_label
_atom_site_type_symbol
_atom_site_fract_x
_atom_site_fract_y
_atom_site_fract_z
_atom_site_U_iso_or_equiv
_atom_site_adp_type
_atom_site_occupancy
_atom_site_site_symmetry_order
_atom_site_calc_flag
_atom_site_refinement_flags_posn
_atom_site_refinement_flags_adp
_atom_site_refinement_flags_occupancy
Mo1 Mo 0.37458(3) 0.21896(3) -0.13165(4) 0.01630(16) Uani 1 1 d . . .
Mo2 Mo 0.28981(3) 0.09736(3) 0.10543(4) 0.01306(16) Uani 1 1 d . . .
Mo3 Mo 0.31205(3) 0.09269(3) -0.04393(4) 0.01376(16) Uani 1 1 d . . .
Mo4 Mo 0.32067(3) 0.23050(3) 0.21830(4) 0.01537(16) Uani 1 1 d . . .
Mo5 Mo 0.39982(3) 0.31696(3) -0.04678(4) 0.01762(17) Uani 1 1 d . . .
Mo6 Mo 0.36866(3) 0.32397(3) 0.15293(4) 0.01762(17) Uani 1 1 d . . .
P1 P 0.41055(9) 0.18733(8) 0.07101(11) 0.0120(4) Uani 1 1 d . . .
P2 P 0.43245(9) 0.07877(9) -0.14828(12) 0.0173(4) Uani 1 1 d . . .
P3 P 0.50272(11) 0.36336(13) 0.10184(16) 0.0366(6) Uani 1 1 d . . .
P4 P 0.37438(9) 0.09592(9) 0.28304(11) 0.0140(4) Uani 1 1 d . . .
Ni1 Ni 0.2500 0.2500 0.0000 0.0134(3) Uani 1 2 d S . P
Ni2 Ni 0.5000 0.02312(6) 0.2500 0.0135(3) Uani 1 2 d S T P
Pb1 Pb 0.5000 0.18456(2) 0.2500 0.02052(13) Uani 1 2 d S T P
O1 O 0.3240(2) 0.2686(2) -0.0656(3) 0.0164(11) Uani 1 1 d . . .
O2 O 0.4723(2) 0.1622(2) 0.1016(3) 0.0186(11) Uani 1 1 d . . .
O3 O 0.2959(2) 0.2747(2) 0.1150(3) 0.0167(11) Uani 1 1 d . . .
O4 O 0.4394(2) 0.0405(3) -0.2222(3) 0.0217(12) Uani 1 1 d . . .
O5 O 0.4415(2) 0.0936(2) 0.2720(3) 0.0166(11) Uani 1 1 d . . .
O6 O 0.2557(2) 0.1648(2) 0.1781(3) 0.0180(11) Uani 1 1 d . . .
O7 O 0.3874(2) 0.1627(2) -0.0143(3) 0.0141(11) Uani 1 1 d . . .
O8 O 0.3499(2) 0.0527(2) 0.0537(3) 0.0159(11) Uani 1 1 d . . .
O9 O 0.2664(2) 0.1534(2) 0.0132(3) 0.0145(11) Uani 1 1 d . . .
O10 O 0.3040(2) 0.1544(2) -0.1410(3) 0.0184(11) Uani 1 1 d . . .
O11 O 0.4105(2) 0.2587(2) 0.0677(3) 0.0155(11) Uani 1 1 d . . .
O12 O 0.4647(2) 0.0341(2) 0.1244(3) 0.0203(12) Uani 1 1 d . . .
O13 O 0.3562(3) 0.1623(3) 0.2950(3) 0.0208(12) Uani 1 1 d . . .
O14 O 0.3566(2) 0.3656(2) 0.0394(3) 0.0208(12) Uani 1 1 d . . .
O15 O 0.4904(3) 0.0730(3) -0.0837(4) 0.0271(13) Uani 1 1 d . . .
O16 O 0.4021(3) 0.2664(2) 0.2363(3) 0.0216(12) Uani 1 1 d . . .
O17 O 0.2576(3) 0.0441(3) -0.0821(3) 0.0247(13) Uani 1 1 d . . .
O18 O 0.2300(2) 0.0500(3) 0.1016(3) 0.0238(13) Uani 1 1 d . . .
O19 O 0.4261(3) 0.1472(3) -0.1668(3) 0.0234(13) Uani 1 1 d . . .
O20 O 0.3631(3) 0.0638(3) 0.3643(3) 0.0271(14) Uani 1 1 d . . .
O21 O 0.2818(3) 0.2667(3) 0.2846(4) 0.0295(14) Uani 1 1 d . . .
O22 O 0.3643(2) 0.1692(2) 0.1301(3) 0.0136(11) Uani 1 1 d . . .
O23 O 0.3347(2) 0.0643(2) 0.2132(3) 0.0185(12) Uani 1 1 d . . .
O24 O 0.4510(2) 0.2558(2) -0.0889(3) 0.0209(12) Uani 1 1 d . . .
O25 O 0.3894(3) 0.3707(3) -0.1186(4) 0.0304(14) Uani 1 1 d . . .
O26 O 0.3779(2) 0.0542(2) -0.1077(3) 0.0197(12) Uani 1 1 d . . .
O27 O 0.3387(3) 0.3804(3) 0.2047(4) 0.0292(14) Uani 1 1 d . . .
O28 O 0.3584(3) 0.2503(3) -0.2233(4) 0.0298(14) Uani 1 1 d . . .
O29 O 0.4551(3) 0.3593(3) 0.1590(4) 0.0302(14) Uani 1 1 d . . .
O30 O 0.4787(3) 0.3541(3) 0.0131(4) 0.0274(14) Uani 1 1 d . . .
O31 O 0.5504(4) 0.3094(5) 0.1222(5) 0.071(3) Uani 1 1 d . . .
O32 O 0.5366(5) 0.4226(5) 0.1148(6) 0.094(4) Uani 1 1 d . . .
N1 N 0.9431(5) 0.3045(7) 0.0858(8) 0.040(4) Uani 0.5 1 d G U P
C1 C 0.9144(7) 0.3023(7) 0.0067(7) 0.044(4) Uani 0.5 1 d G U P
C2 C 0.8593(6) 0.3322(8) -0.0130(6) 0.047(4) Uani 0.5 1 d G U P
C3 C 0.8329(5) 0.3643(7) 0.0464(8) 0.049(4) Uani 0.5 1 d G U P
C4 C 0.8615(6) 0.3664(8) 0.1256(8) 0.058(5) Uani 0.5 1 d G U P
C5 C 0.9166(6) 0.3365(8) 0.1453(6) 0.051(5) Uani 0.5 1 d G U P
C6 C 0.7770(10) 0.3994(10) 0.0292(15) 0.058(5) Uani 0.5 1 d D U P
C7 C 0.7190(11) 0.3590(13) 0.0277(19) 0.086(6) Uani 0.5 1 d D U P
C8 C 0.7213(14) 0.2992(14) -0.0223(19) 0.087(7) Uani 0.5 1 d D U P
C13 C 0.4037(17) 0.5011(10) 0.730(2) 0.196(13) Uani 0.5 1 d G U P
H13 H 0.4145 0.5402 0.7488 0.236 Uiso 0.5 1 calc R U P
C9 C 0.4476(12) 0.4616(12) 0.706(2) 0.202(13) Uani 0.5 1 d DG U P
H9 H 0.4878 0.4744 0.7089 0.243 Uiso 0.5 1 calc R U P
C10 C 0.4315(11) 0.4032(12) 0.6769(18) 0.177(12) Uani 0.5 1 d DG U P
C11 C 0.3714(11) 0.3841(11) 0.672(2) 0.187(12) Uani 0.5 1 d DG U P
H11 H 0.3606 0.3450 0.6528 0.224 Uiso 0.5 1 calc R U P
C12 C 0.3274(10) 0.4236(13) 0.696(2) 0.185(13) Uani 0.5 1 d G U P
H12 H 0.2872 0.4108 0.6927 0.222 Uiso 0.5 1 calc R U P
N2 N 0.3436(15) 0.4820(13) 0.725(2) 0.199(13) Uani 0.5 1 d G U P
H2 H 0.3164 0.5065 0.7395 0.238 Uiso 0.5 1 calc R U P
C14 C 0.4814(18) 0.3607(19) 0.6813(17) 0.179(13) Uani 0.5 1 d D U P
H14A H 0.5167 0.3848 0.6720 0.215 Uiso 0.5 1 calc R U P
H14B H 0.4733 0.3336 0.6348 0.215 Uiso 0.5 1 calc R U P
C15 C 0.5000 0.3216(14) 0.7500 0.187(15) Uani 0.5 2 d DS TU P
H15A H 0.5334 0.2955 0.7384 0.224 Uiso 0.25 1 calc R U P
H15B H 0.4666 0.2955 0.7616 0.224 Uiso 0.25 1 calc R U P
N1' N 0.9403(8) 0.3128(9) 0.0570(13) 0.067(6) Uani 0.5 1 d G U P
C5' C 0.9077(9) 0.2983(10) 0.1212(10) 0.083(6) Uani 0.5 1 d G U P
C4' C 0.8549(9) 0.2636(11) 0.1073(9) 0.081(5) Uani 0.5 1 d G U P
C3' C 0.8347(8) 0.2434(10) 0.0292(11) 0.075(5) Uani 0.5 1 d G U P
C2' C 0.8673(9) 0.2579(10) -0.0350(9) 0.078(5) Uani 0.5 1 d G U P
C1' C 0.9201(9) 0.2926(10) -0.0211(11) 0.072(6) Uani 0.5 1 d G U P
O1W O 0.2709(9) 0.9423(9) 0.2205(12) 0.210(11) Uani 1 1 d . . .
O2W O 0.6403(15) 0.463(2) 0.146(2) 0.23(3) Uani 0.5 1 d . . P

loop_
_atom_site_aniso_label
_atom_site_aniso_U_11
_atom_site_aniso_U_22
_atom_site_aniso_U_33
_atom_site_aniso_U_23
_atom_site_aniso_U_13
_atom_site_aniso_U_12
Mo1 0.0163(3) 0.0134(3) 0.0200(3) 0.0019(3) 0.0052(3) 0.0046(3)
Mo2 0.0115(3) 0.0111(3) 0.0169(3) 0.0001(2) 0.0029(2) 0.0019(3)
Mo3 0.0142(3) 0.0110(3) 0.0163(3) -0.0028(2) 0.0028(2) 0.0030(3)
Mo4 0.0171(3) 0.0132(3) 0.0156(3) -0.0015(3) 0.0010(3) 0.0056(3)
Mo5 0.0153(4) 0.0125(3) 0.0249(4) 0.0034(3) 0.0020(3) 0.0009(3)
Mo6 0.0179(4) 0.0117(3) 0.0220(4) -0.0032(3) -0.0031(3) 0.0017(3)
P1 0.0120(10) 0.0094(9) 0.0149(9) 0.0011(7) 0.0023(7) 0.0017(7)
P2 0.0169(10) 0.0155(10) 0.0202(10) -0.0031(8) 0.0045(8) 0.0064(8)
P3 0.0260(13) 0.0412(15) 0.0412(14) -0.0025(12) -0.0030(10) -0.0134(11)
P4 0.0140(10) 0.0139(10) 0.0144(9) 0.0023(7) 0.0033(7) 0.0027(8)
Ni1 0.0135(7) 0.0113(7) 0.0152(7) -0.0022(5) 0.0012(5) 0.0026(5)
Ni2 0.0138(7) 0.0109(7) 0.0169(7) 0.000 0.0064(5) 0.000
Pb1 0.0180(2) 0.0145(2) 0.0276(3) 0.000 -0.00316(18) 0.000
O1 0.014(3) 0.010(3) 0.024(3) -0.002(2) 0.000(2) 0.001(2)
O2 0.014(3) 0.019(3) 0.022(3) 0.004(2) 0.001(2) 0.002(2)
O3 0.020(3) 0.015(3) 0.015(3) -0.001(2) 0.000(2) 0.002(2)
O4 0.017(3) 0.028(3) 0.021(3) -0.009(2) 0.004(2) 0.007(2)
O5 0.011(3) 0.017(3) 0.021(3) -0.005(2) 0.002(2) 0.002(2)
O6 0.017(3) 0.019(3) 0.019(3) -0.005(2) 0.005(2) 0.007(2)
O7 0.013(3) 0.013(3) 0.016(3) 0.001(2) 0.001(2) 0.001(2)
O8 0.020(3) 0.010(3) 0.019(3) -0.002(2) 0.004(2) 0.003(2)
O9 0.015(3) 0.013(3) 0.016(3) -0.002(2) 0.000(2) 0.003(2)
O10 0.018(3) 0.017(3) 0.020(3) 0.000(2) 0.001(2) 0.003(2)
O11 0.013(3) 0.012(3) 0.021(3) 0.001(2) 0.000(2) 0.002(2)
O12 0.016(3) 0.018(3) 0.026(3) 0.000(2) -0.001(2) 0.007(2)
O13 0.028(3) 0.021(3) 0.014(3) 0.000(2) 0.003(2) 0.009(3)
O14 0.022(3) 0.008(3) 0.031(3) -0.002(2) -0.001(2) 0.003(2)
O15 0.022(3) 0.026(3) 0.032(3) -0.009(3) -0.003(2) 0.003(3)
O16 0.026(3) 0.016(3) 0.022(3) -0.002(2) -0.003(2) 0.003(2)
O17 0.025(3) 0.018(3) 0.031(3) -0.008(2) 0.000(2) -0.006(3)
O18 0.016(3) 0.023(3) 0.033(3) 0.001(2) 0.001(2) -0.006(2)
O19 0.023(3) 0.019(3) 0.030(3) -0.001(2) 0.012(2) 0.010(2)
O20 0.038(4) 0.029(3) 0.016(3) 0.006(2) 0.012(2) 0.010(3)
O21 0.031(4) 0.030(3) 0.029(3) -0.005(3) 0.006(3) 0.010(3)
O22 0.011(3) 0.011(3) 0.019(3) -0.003(2) 0.003(2) 0.004(2)
O23 0.015(3) 0.015(3) 0.024(3) 0.003(2) 0.000(2) -0.001(2)
O24 0.014(3) 0.018(3) 0.033(3) 0.004(2) 0.008(2) 0.002(2)
O25 0.034(4) 0.022(3) 0.035(3) 0.011(3) 0.002(3) 0.003(3)
O26 0.021(3) 0.013(3) 0.027(3) -0.004(2) 0.009(2) 0.006(2)
O27 0.037(4) 0.016(3) 0.033(3) -0.007(3) -0.002(3) 0.003(3)
O28 0.035(4) 0.028(3) 0.027(3) 0.006(3) 0.009(3) 0.010(3)
O29 0.022(3) 0.030(4) 0.037(4) -0.007(3) -0.002(3) -0.005(3)
O30 0.020(3) 0.028(3) 0.033(3) 0.010(3) -0.001(2) -0.009(3)
O31 0.059(6) 0.111(8) 0.040(5) 0.011(5) -0.003(4) 0.050(5)
O32 0.111(9) 0.093(8) 0.080(7) -0.021(6) 0.016(6) -0.079(7)
N1 0.030(8) 0.065(9) 0.028(8) 0.019(7) 0.017(7) 0.005(7)
C1 0.044(9) 0.058(10) 0.034(9) -0.011(8) 0.021(8) -0.005(8)
C2 0.038(8) 0.071(10) 0.032(8) 0.013(8) 0.003(7) -0.002(8)
C3 0.031(8) 0.072(10) 0.047(9) 0.010(8) 0.014(7) -0.005(8)
C4 0.041(9) 0.083(10) 0.052(9) -0.007(9) 0.017(8) 0.004(9)
C5 0.046(9) 0.064(10) 0.044(9) -0.006(9) 0.007(8) -0.001(9)
C6 0.061(11) 0.053(10) 0.057(10) 0.010(9) -0.008(9) 0.030(9)
C7 0.065(12) 0.109(14) 0.092(13) 0.018(12) 0.044(11) 0.023(12)
C8 0.057(12) 0.111(14) 0.091(13) 0.007(13) 0.001(11) -0.018(12)
C13 0.18(3) 0.095(18) 0.29(3) 0.057(19) -0.05(2) 0.033(18)
C9 0.18(2) 0.120(18) 0.29(3) 0.054(18) -0.05(2) 0.022(17)
C10 0.18(2) 0.075(17) 0.26(3) 0.043(17) -0.05(2) 0.016(16)
C11 0.17(2) 0.108(18) 0.26(3) 0.057(18) -0.06(2) 0.031(16)
C12 0.17(2) 0.095(18) 0.27(3) 0.059(19) -0.06(2) 0.025(17)
N2 0.18(2) 0.093(18) 0.31(3) 0.05(2) -0.05(2) 0.001(18)
C14 0.16(2) 0.097(18) 0.27(3) 0.050(18) -0.06(2) 0.031(16)
C15 0.18(3) 0.11(2) 0.26(3) 0.000 -0.04(3) 0.000
N1' 0.044(9) 0.075(10) 0.082(12) 0.012(10) 0.004(9) -0.006(9)
C5' 0.073(11) 0.103(12) 0.070(11) 0.005(11) -0.003(10) -0.005(11)
C4' 0.071(10) 0.103(11) 0.068(10) 0.009(10) 0.004(9) -0.012(10)
C3' 0.064(10) 0.098(11) 0.064(10) 0.009(9) 0.014(9) -0.007(9)
C2' 0.069(10) 0.100(11) 0.065(10) 0.020(10) 0.009(9) -0.015(10)
C1' 0.061(10) 0.088(11) 0.069(12) 0.015(11) 0.018(10) -0.017(10)
O1W 0.217(19) 0.211(19) 0.179(16) 0.140(15) -0.070(14) -0.098(16)
O2W 0.16(3) 0.35(6) 0.17(3) 0.13(3) -0.07(2) -0.21(4)

loop_
_atom_type_symbol
_atom_type_description
_atom_type_scat_dispersion_real
_atom_type_scat_dispersion_imag
_atom_type_scat_source
C C 0.0033 0.0016 'International Tables Vol C Tables 4.2.6.8 and 6.1.1.4'
H H 0.0000 0.0000 'International Tables Vol C Tables 4.2.6.8 and 6.1.1.4'
N N 0.0061 0.0033 'International Tables Vol C Tables 4.2.6.8 and 6.1.1.4'
O O 0.0106 0.0060 'International Tables Vol C Tables 4.2.6.8 and 6.1.1.4'
Mo Mo -1.6832 0.6857 'International Tables Vol C Tables 4.2.6.8 and 6.1.1.4'
Ni Ni 0.3393 1.1124 'International Tables Vol C Tables 4.2.6.8 and 6.1.1.4'
Pb Pb -3.3944 10.1111 'International Tables Vol C Tables 4.2.6.8 and 6.1.1.4'
P P 0.1023 0.0942 'International Tables Vol C Tables 4.2.6.8 and 6.1.1.4'

loop_
_geom_angle_atom_site_label_1
_geom_angle_atom_site_label_2
_geom_angle_atom_site_label_3
_geom_angle
_geom_angle_site_symmetry_1
_geom_angle_site_symmetry_3
O28 Mo1 O24 104.6(3) . .
O28 Mo1 O1 101.9(3) . .
O24 Mo1 O1 95.8(2) . .
O28 Mo1 O19 96.9(3) . .
O24 Mo1 O19 85.7(2) . .
O1 Mo1 O19 160.1(2) . .
O28 Mo1 O10 97.2(3) . .
O24 Mo1 O10 157.0(2) . .
O1 Mo1 O10 86.5(2) . .
O19 Mo1 O10 84.6(2) . .
O28 Mo1 O7 170.6(3) . .
O24 Mo1 O7 83.8(2) . .
O1 Mo1 O7 81.0(2) . .
O19 Mo1 O7 79.4(2) . .
O10 Mo1 O7 73.93(19) . .
O28 Mo1 Mo5 99.8(2) . .
O24 Mo1 Mo5 48.11(16) . .
O1 Mo1 Mo5 49.32(15) . .
O19 Mo1 Mo5 133.47(17) . .
O10 Mo1 Mo5 134.99(15) . .
O7 Mo1 Mo5 88.86(13) . .
O18 Mo2 O8 105.0(3) . .
O18 Mo2 O9 102.3(2) . .
O8 Mo2 O9 95.8(2) . .
O18 Mo2 O23 96.9(2) . .
O8 Mo2 O23 85.4(2) . .
O9 Mo2 O23 159.8(2) . .
O18 Mo2 O6 96.6(3) . .
O8 Mo2 O6 157.3(2) . .
O9 Mo2 O6 86.1(2) . .
O23 Mo2 O6 85.3(2) . .
O18 Mo2 O22 169.8(2) . .
O8 Mo2 O22 84.2(2) . .
O9 Mo2 O22 80.61(19) . .
O23 Mo2 O22 79.41(19) . .
O6 Mo2 O22 73.75(19) . .
O18 Mo2 Mo3 100.2(2) . .
O8 Mo2 Mo3 48.35(15) . .
O9 Mo2 Mo3 49.12(14) . .
O23 Mo2 Mo3 133.39(15) . .
O6 Mo2 Mo3 134.52(15) . .
O22 Mo2 Mo3 89.08(13) . .
O17 Mo3 O8 104.9(3) . .
O17 Mo3 O9 102.4(2) . .
O8 Mo3 O9 95.6(2) . .
O17 Mo3 O26 94.2(2) . .
O8 Mo3 O26 88.9(2) . .
O9 Mo3 O26 161.0(2) . .
O17 Mo3 O10 96.9(2) . .
O8 Mo3 O10 157.1(2) . .
O9 Mo3 O10 86.3(2) . .
O26 Mo3 O10 82.5(2) . .
O17 Mo3 O7 170.3(2) . .
O8 Mo3 O7 83.3(2) . .
O9 Mo3 O7 81.59(19) . .
O26 Mo3 O7 80.6(2) . .
O10 Mo3 O7 74.39(19) . .
O17 Mo3 Mo2 100.2(2) . .
O8 Mo3 Mo2 47.98(15) . .
O9 Mo3 Mo2 49.28(14) . .
O26 Mo3 Mo2 136.69(15) . .
O10 Mo3 Mo2 134.82(15) . .
O7 Mo3 Mo2 89.08(13) . .
O21 Mo4 O16 104.5(3) . .
O21 Mo4 O3 103.1(3) . .
O16 Mo4 O3 95.6(2) . .
O21 Mo4 O13 97.2(3) . .
O16 Mo4 O13 84.9(2) . .
O3 Mo4 O13 158.9(2) . .
O21 Mo4 O6 98.1(3) . .
O16 Mo4 O6 156.1(2) . .
O3 Mo4 O6 86.8(2) . .
O13 Mo4 O6 84.6(2) . .
O21 Mo4 O22 171.5(3) . .
O16 Mo4 O22 83.0(2) . .
O3 Mo4 O22 79.98(19) . .
O13 Mo4 O22 79.16(19) . .
O6 Mo4 O22 73.96(19) . .
O21 Mo4 Mo6 100.1(2) . .
O16 Mo4 Mo6 48.24(16) . .
O3 Mo4 Mo6 49.12(15) . .
O13 Mo4 Mo6 132.77(16) . .
O6 Mo4 Mo6 135.03(15) . .
O22 Mo4 Mo6 88.00(13) . .
O25 Mo5 O24 105.3(3) . .
O25 Mo5 O1 102.4(3) . .
O24 Mo5 O1 95.9(2) . .
O25 Mo5 O30 96.2(3) . .
O24 Mo5 O30 86.6(2) . .
O1 Mo5 O30 159.8(2) . .
O25 Mo5 O14 95.5(3) . .
O24 Mo5 O14 158.2(2) . .
O1 Mo5 O14 85.8(2) . .
O30 Mo5 O14 84.6(2) . .
O25 Mo5 O11 168.9(3) . .
O24 Mo5 O11 84.8(2) . .
O1 Mo5 O11 80.8(2) . .
O30 Mo5 O11 79.5(2) . .
O14 Mo5 O11 74.00(19) . .
O25 Mo5 Mo1 100.7(2) . .
O24 Mo5 Mo1 48.25(16) . .
O1 Mo5 Mo1 49.29(15) . .
O30 Mo5 Mo1 134.50(18) . .
O14 Mo5 Mo1 134.48(15) . .
O11 Mo5 Mo1 89.42(13) . .
O27 Mo6 O16 104.4(3) . .
O27 Mo6 O3 101.6(3) . .
O16 Mo6 O3 96.2(2) . .
O27 Mo6 O29 97.2(3) . .
O16 Mo6 O29 85.9(2) . .
O3 Mo6 O29 160.0(2) . .
O27 Mo6 O14 97.3(3) . .
O16 Mo6 O14 157.2(2) . .
O3 Mo6 O14 86.1(2) . .
O29 Mo6 O14 84.5(2) . .
O27 Mo6 O11 171.1(2) . .
O16 Mo6 O11 83.7(2) . .
O3 Mo6 O11 80.9(2) . .
O29 Mo6 O11 79.6(2) . .
O14 Mo6 O11 74.27(19) . .
O27 Mo6 Mo4 98.8(2) . .
O16 Mo6 Mo4 48.70(17) . .
O3 Mo6 Mo4 49.32(15) . .
O29 Mo6 Mo4 134.33(18) . .
O14 Mo6 Mo4 134.80(15) . .
O11 Mo6 Mo4 89.27(13) . .
O2 P1 O7 112.1(3) . .
O2 P1 O22 109.8(3) . .
O7 P1 O22 108.4(3) . .
O2 P1 O11 111.8(3) . .
O7 P1 O11 108.3(3) . .
O22 P1 O11 106.2(3) . .
O4 P2 O19 113.1(3) . .
O4 P2 O26 108.8(3) . .
O19 P2 O26 111.5(3) . .
O4 P2 O15 110.9(3) . .
O19 P2 O15 105.3(3) . .
O26 P2 O15 107.2(3) . .
O32 P3 O29 109.8(5) . .
O32 P3 O30 111.6(5) . .
O29 P3 O30 114.2(3) . .
O32 P3 O31 107.1(7) . .
O29 P3 O31 108.9(4) . .
O30 P3 O31 105.0(4) . .
O13 P4 O5 109.0(3) . .
O13 P4 O23 112.7(3) . .
O5 P4 O23 112.3(3) . .
O13 P4 O20 104.0(3) . .
O5 P4 O20 110.1(3) . .
O23 P4 O20 108.3(3) . .
O1 Ni1 O1 180.0 . 7
O1 Ni1 O3 84.7(2) . 7
O1 Ni1 O3 95.3(2) 7 7
O1 Ni1 O3 95.3(2) . .
O1 Ni1 O3 84.7(2) 7 .
O3 Ni1 O3 180.0 7 .
O1 Ni1 O9 96.19(19) . .
O1 Ni1 O9 83.81(19) 7 .
O3 Ni1 O9 84.36(19) 7 .
O3 Ni1 O9 95.64(19) . .
O1 Ni1 O9 83.81(19) . 7
O1 Ni1 O9 96.18(19) 7 7
O3 Ni1 O9 95.64(19) 7 7
O3 Ni1 O9 84.36(19) . 7
O9 Ni1 O9 180.0 . 7
O4 Ni2 O4 93.5(3) 6_556 5_655
O4 Ni2 O5 175.0(2) 6_556 2_655
O4 Ni2 O5 91.1(2) 5_655 2_655
O4 Ni2 O5 91.1(2) 6_556 .
O4 Ni2 O5 175.0(2) 5_655 .
O5 Ni2 O5 84.4(3) 2_655 .
O4 Ni2 O12 96.8(2) 6_556 .
O4 Ni2 O12 91.9(2) 5_655 .
O5 Ni2 O12 85.0(2) 2_655 .
O5 Ni2 O12 85.6(2) . .
O4 Ni2 O12 91.9(2) 6_556 2_655
O4 Ni2 O12 96.8(2) 5_655 2_655
O5 Ni2 O12 85.6(2) 2_655 2_655
O5 Ni2 O12 85.0(2) . 2_655
O12 Ni2 O12 167.3(3) . 2_655
O5 Pb1 O5 70.1(2) . 2_655
O5 Pb1 O2 76.65(17) . 2_655
O5 Pb1 O2 85.10(17) 2_655 2_655
O5 Pb1 O2 85.10(17) . .
O5 Pb1 O2 76.65(17) 2_655 .
O2 Pb1 O2 157.7(2) 2_655 .
Mo1 O1 Mo5 81.4(2) . .
Mo1 O1 Ni1 134.9(3) . .
Mo5 O1 Ni1 136.0(3) . .
P1 O2 Pb1 111.7(3) . .
Mo6 O3 Mo4 81.56(19) . .
Mo6 O3 Ni1 135.4(3) . .
Mo4 O3 Ni1 135.1(3) . .
P2 O4 Ni2 134.3(3) . 5_655
P4 O5 Ni2 133.6(3) . .
P4 O5 Pb1 122.7(3) . .
Ni2 O5 Pb1 102.7(2) . .
Mo4 O6 Mo2 112.4(2) . .
P1 O7 Mo3 126.1(3) . .
P1 O7 Mo1 126.1(3) . .
Mo3 O7 Mo1 99.11(19) . .
Mo2 O8 Mo3 83.7(2) . .
Mo3 O9 Mo2 81.60(19) . .
Mo3 O9 Ni1 134.4(3) . .
Mo2 O9 Ni1 135.3(2) . .
Mo3 O10 Mo1 112.2(2) . .
P1 O11 Mo5 125.9(3) . .
P1 O11 Mo6 126.9(3) . .
Mo5 O11 Mo6 99.22(19) . .
P4 O13 Mo4 134.1(3) . .
Mo6 O14 Mo5 112.0(2) . .
Mo6 O16 Mo4 83.1(2) . .
P2 O19 Mo1 136.5(3) . .
P1 O22 Mo4 128.2(3) . .
P1 O22 Mo2 125.6(3) . .
Mo4 O22 Mo2 99.38(19) . .
P4 O23 Mo2 132.2(3) . .
Mo5 O24 Mo1 83.6(2) . .
P2 O26 Mo3 135.6(3) . .
P3 O29 Mo6 135.3(4) . .
P3 O30 Mo5 134.2(4) . .
N1' N1 C5' 124(3) . .
N1' N1 C1 30(3) . .
C5' N1 C1 103.5(11) . .
N1' N1 C5 118(3) . .
C5' N1 C5 42.2(14) . .
C1 N1 C5 120.0 . .
N1' N1 C1' 30(2) . .
C5' N1 C1' 112.8(16) . .
C1 N1 C1' 12.3(9) . .
C5 N1 C1' 132.2(9) . .
C1' C1 N1' 130(4) . .
C1' C1 N1 134(3) . .
N1' C1 N1 14.9(15) . .
C1' C1 C2 106(3) . .
N1' C1 C2 120.2(16) . .
N1 C1 C2 120.0 . .
C1' C1 C2' 65(3) . .
N1' C1 C2' 146(2) . .
N1 C1 C2' 131.5(12) . .
C2 C1 C2' 69.6(12) . .
C1' C1 C5' 152(4) . .
N1' C1 C5' 43.8(8) . .
N1 C1 C5' 31.8(8) . .
C2 C1 C5' 95.0(8) . .
C2' C1 C5' 106.9(12) . .
C3 C2 C1 120.0 . .
C3 C2 C1' 138.5(8) . .
C1 C2 C1' 18.5(8) . .
C3 C2 C2' 134.7(11) . .
C1 C2 C2' 59.1(11) . .
C1' C2 C2' 50.0(8) . .
C2 C3 C4 120.0 . .
C2 C3 C6 122.9(14) . .
C4 C3 C6 117.0(14) . .
C5 C4 C3 120.0 . .
C5 C4 C5' 30.6(8) . .
C3 C4 C5' 97.7(6) . .
C5' C5 C4 100.2(16) . .
C5' C5 N1 48.5(16) . .
C4 C5 N1 120.0 . .
C5' C5 N1' 55.3(13) . .
C4 C5 N1' 107.0(8) . .
N1 C5 N1' 15.4(9) . .
C3 C6 C7 113.0(19) . .
C8 C7 C6 114(2) . .
C7 C8 C3' 118(3) . 7_655
C9 C13 N2 120.0 . .
C9 C13 H13 120.0 . .
N2 C13 H13 120.0 . .
C10 C9 C13 120.0 . .
C10 C9 H9 120.0 . .
C13 C9 H9 120.0 . .
C11 C10 C9 120.0 . .
C11 C10 C14 123(3) . .
C9 C10 C14 114(3) . .
C10 C11 C12 120.0 . .
C10 C11 H11 120.0 . .
C12 C11 H11 120.0 . .
N2 C12 C11 120.0 . .
N2 C12 H12 120.0 . .
C11 C12 H12 120.0 . .
C12 N2 C13 120.0 . .
C12 N2 H2 120.0 . .
C13 N2 H2 120.0 . .
C10 C14 C15 124.6(13) . .
C10 C14 H14A 106.2 . .
C15 C14 H14A 106.2 . .
C10 C14 H14B 106.2 . .
C15 C14 H14B 106.2 . .
H14A C14 H14B 106.4 . .
C14 C15 C14 108(4) . 2_656
C14 C15 H15A 110.1 . .
C14 C15 H15A 110.1 2_656 .
C14 C15 H15B 110.1 . .
C14 C15 H15B 110.1 2_656 .
H15A C15 H15B 108.5 . .
N1 N1' C1 135(4) . .
N1 N1' C5' 38(3) . .
C1 N1' C5' 106.9(13) . .
N1 N1' C1' 139(3) . .
C1 N1' C1' 17.0(13) . .
C5' N1' C1' 120.0 . .
N1 N1' C5 46(3) . .
C1 N1' C5 126.5(19) . .
C5' N1' C5 33.5(11) . .
C1' N1' C5 143.4(10) . .
C5 C5' N1 89(2) . .
C5 C5' N1' 91(2) . .
N1 C5' N1' 17.7(13) . .
C5 C5' C4' 133(2) . .
N1 C5' C4' 130.8(14) . .
N1' C5' C4' 120.0 . .
C5 C5' C4 49.2(13) . .
N1 C5' C4 112.6(19) . .
N1' C5' C4 101.1(12) . .
C4' C5' C4 88.9(12) . .
C5 C5' C1 110.1(19) . .
N1 C5' C1 44.7(7) . .
N1' C5' C1 29.3(8) . .
C4' C5' C1 91.2(8) . .
C4 C5' C1 96.4(11) . .
C3' C4' C5' 120.0 . .
C2' C3' C4' 120.0 . .
C2' C3' C8 124.4(17) . 7_655
C4' C3' C8 115.4(17) . 7_655
C1' C2' C3' 120.0 . .
C1' C2' C1 20.4(8) . .
C3' C2' C1 100.8(7) . .
C1' C2' C2 63.1(10) . .
C3' C2' C2 88.6(10) . .
C1 C2' C2 51.3(8) . .
C1 C1' C2' 94(3) . .
C1 C1' N1' 33(3) . .
C2' C1' N1' 120.0 . .
C1 C1' C2 56(3) . .
C2' C1' C2 66.9(10) . .
N1' C1' C2 86.4(9) . .
C1 C1' N1 33(2) . .
C2' C1' N1 112.1(8) . .
N1' C1' N1 10.7(9) . .
C2 C1' N1 89.2(10) . .

loop_
_geom_bond_atom_site_label_1
_geom_bond_atom_site_label_2
_geom_bond_distance
_geom_bond_site_symmetry_2
Mo1 O28 1.664(6) .
Mo1 O24 1.935(5) .
Mo1 O1 1.976(5) .
Mo1 O19 2.058(5) .
Mo1 O10 2.095(5) .
Mo1 O7 2.286(5) .
Mo1 Mo5 2.5779(9) .
Mo2 O18 1.676(5) .
Mo2 O8 1.928(5) .
Mo2 O9 1.977(5) .
Mo2 O23 2.070(5) .
Mo2 O6 2.093(5) .
Mo2 O22 2.276(5) .
Mo2 Mo3 2.5798(9) .
Mo3 O17 1.674(5) .
Mo3 O8 1.940(5) .
Mo3 O9 1.972(5) .
Mo3 O26 2.074(5) .
Mo3 O10 2.085(5) .
Mo3 O7 2.273(5) .
Mo4 O21 1.669(6) .
Mo4 O16 1.959(6) .
Mo4 O3 1.984(5) .
Mo4 O13 2.050(5) .
Mo4 O6 2.084(5) .
Mo4 O22 2.275(5) .
Mo4 Mo6 2.5884(10) .
Mo5 O25 1.664(6) .
Mo5 O24 1.931(5) .
Mo5 O1 1.977(5) .
Mo5 O30 2.073(6) .
Mo5 O14 2.096(5) .
Mo5 O11 2.269(5) .
Mo6 O27 1.677(6) .
Mo6 O16 1.945(5) .
Mo6 O3 1.979(5) .
Mo6 O29 2.058(6) .
Mo6 O14 2.076(6) .
Mo6 O11 2.273(5) .
P1 O2 1.508(5) .
P1 O7 1.543(5) .
P1 O22 1.548(5) .
P1 O11 1.553(5) .
P2 O4 1.502(6) .
P2 O19 1.521(6) .
P2 O26 1.547(6) .
P2 O15 1.581(6) .
P3 O32 1.494(9) .
P3 O29 1.500(7) .
P3 O30 1.519(6) .
P3 O31 1.589(8) .
P4 O13 1.517(6) .
P4 O5 1.522(5) .
P4 O23 1.535(5) .
P4 O20 1.561(6) .
Ni1 O1 2.110(5) .
Ni1 O1 2.110(5) 7
Ni1 O3 2.123(5) 7
Ni1 O3 2.123(5) .
Ni1 O9 2.137(5) .
Ni1 O9 2.137(5) 7
Ni2 O4 2.020(5) 6_556
Ni2 O4 2.020(5) 5_655
Ni2 O5 2.067(5) 2_655
Ni2 O5 2.067(5) .
Ni2 O12 2.150(5) .
Ni2 O12 2.150(5) 2_655
Pb1 O5 2.417(5) .
Pb1 O5 2.417(5) 2_655
Pb1 O2 2.512(5) 2_655
Pb1 O2 2.512(5) .
O4 Ni2 2.020(5) 5_655
N1 N1' 0.51(2) .
N1 C5' 1.04(3) .
N1 C1 1.3900 .
N1 C5 1.3900 .
N1 C1' 1.80(2) .
C1 C1' 0.53(2) .
C1 N1' 0.98(2) .
C1 C2 1.3900 .
C1 C2' 1.53(3) .
C1 C5' 1.921(19) .
C2 C3 1.3900 .
C2 C1' 1.62(3) .
C2 C2' 1.67(3) .
C3 C4 1.3900 .
C3 C6 1.46(2) .
C4 C5 1.3900 .
C4 C5' 1.81(3) .
C5 C5' 0.93(3) .
C5 N1' 1.69(3) .
C6 C7 1.555(10) .
C7 C8 1.544(10) .
C8 C3' 1.55(5) 7_655
C13 C9 1.3900 .
C13 N2 1.3900 .
C13 H13 0.9300 .
C9 C10 1.3900 .
C9 H9 0.9300 .
C10 C11 1.3900 .
C10 C14 1.437(10) .
C11 C12 1.3900 .
C11 H11 0.9300 .
C12 N2 1.3900 .
C12 H12 0.9300 .
N2 H2 0.8600 .
C14 C15 1.443(10) .
C14 H14A 0.9700 .
C14 H14B 0.9700 .
C15 C14 1.443(10) 2_656
C15 H15A 0.9700 .
C15 H15B 0.9700 .
N1' C5' 1.3900 .
N1' C1' 1.3900 .
C5' C4' 1.3900 .
C4' C3' 1.3900 .
C3' C2' 1.3900 .
C3' C8 1.55(3) 7_655
C2' C1' 1.3900 .
